data_4127290
loop_
_publ_author_name
'Yu, Mei-Hui'
'Space, Brian'
'Franz, Douglas'
'Zhou, Wei'
'He, Chaohui'
'Li, Libo'
'Krishna, Rajamani'
'Chang, Ze'
'Li, Wei'
'Hu, Tong-Liang'
'Bu, Xian-He'

_publ_section_title
;
 Enhanced Gas Uptake in a Microporous Metal-Organic Framework <i>via</i> a
 Sorbate Induced-Fit Mechanism.
;
_journal_name_full 'Journal of the American Chemical Society'
_journal_paper_doi 10.1021/jacs.9b07807
_journal_year 2019
_chemical_formula_moiety 'C13 H6 Cu F N O4, 0.13(C2)'
_chemical_formula_sum 'C53 H24 Cu4 F4 N4 O16'
_chemical_formula_weight 1302.96
_space_group_crystal_system monoclinic
_space_group_IT_number 14
_space_group_name_Hall '-P 2ybc'
_space_group_name_H-M_alt 'P 1 21/c 1'
_symmetry_space_group_name_Hall '-P 2ybc'
_symmetry_space_group_name_H-M 'P 1 21/c 1'
_atom_sites_solution_hydrogens geom
_atom_sites_solution_primary dual
_audit_creation_date 2018-11-22
_audit_creation_method
;
Olex2 1.2
(compiled 2018.05.29 svn.r3508 for OlexSys, GUI svn.r5506)
;
_cell_angle_alpha 90
_cell_angle_beta 106.787(4)
_cell_angle_gamma 90
_cell_formula_units_Z 1
_cell_length_a 10.4890(3)
_cell_length_b 10.4486(4)
_cell_length_c 15.1078(7)
_cell_measurement_reflns_used 4633
_cell_measurement_temperature 298(2)
_cell_measurement_theta_max 73.8190
_cell_measurement_theta_min 4.4230
_cell_volume 1585.19(11)
_computing_molecular_graphics 'Olex2 (Dolomanov et al., 2009)'
_computing_publication_material 'Olex2 (Dolomanov et al., 2009)'
_computing_structure_refinement 'ShelXL (Sheldrick, 2015)'
_computing_structure_solution 'ShelXT (Sheldrick, 2015)'
_diffrn_ambient_temperature 298(2)
_diffrn_measured_fraction_theta_full 0.998
_diffrn_measured_fraction_theta_max 0.968
_diffrn_measurement_device_type 'multiwire proportional'
_diffrn_measurement_method 'phi and omega scans'
_diffrn_radiation_monochromator graphite
_diffrn_radiation_type CuK\a
_diffrn_radiation_wavelength 1.54178
_diffrn_reflns_av_R_equivalents 0.1138
_diffrn_reflns_av_unetI/netI 0.0948
_diffrn_reflns_Laue_measured_fraction_full 0.998
_diffrn_reflns_Laue_measured_fraction_max 0.968
_diffrn_reflns_limit_h_max 12
_diffrn_reflns_limit_h_min -13
_diffrn_reflns_limit_k_max 9
_diffrn_reflns_limit_k_min -12
_diffrn_reflns_limit_l_max 18
_diffrn_reflns_limit_l_min -16
_diffrn_reflns_number 8416
_diffrn_reflns_point_group_measured_fraction_full 0.998
_diffrn_reflns_point_group_measured_fraction_max 0.968
_diffrn_reflns_theta_full 67.679
_diffrn_reflns_theta_max 74.178
_diffrn_reflns_theta_min 4.403
_exptl_absorpt_coefficient_mu 2.158
_exptl_absorpt_correction_T_max 1.00000
_exptl_absorpt_correction_T_min 0.06715
_exptl_absorpt_correction_type none
_exptl_crystal_colour blue
_exptl_crystal_density_diffrn 1.365
_exptl_crystal_description rhombus
_exptl_crystal_F_000 650
_exptl_crystal_size_max 0.2
_exptl_crystal_size_mid 0.15
_exptl_crystal_size_min 0.1
_refine_diff_density_max 1.237
_refine_diff_density_min -1.001
_refine_diff_density_rms 0.182
_refine_ls_extinction_method none
_refine_ls_goodness_of_fit_ref 1.235
_refine_ls_hydrogen_treatment constr
_refine_ls_matrix_type full
_refine_ls_number_parameters 199
_refine_ls_number_reflns 3125
_refine_ls_number_restraints 306
_refine_ls_restrained_S_all 1.190
_refine_ls_R_factor_all 0.1190
_refine_ls_R_factor_gt 0.1056
_refine_ls_shift/su_max 0.000
_refine_ls_shift/su_mean 0.000
_refine_ls_structure_factor_coef Fsqd
_refine_ls_weighting_details 'w=1/[\s^2^(Fo^2^)+(0.2000P)^2^] where P=(Fo^2^+2Fc^2^)/3'
_refine_ls_weighting_scheme calc
_refine_ls_wR_factor_gt 0.3028
_refine_ls_wR_factor_ref 0.3176
_reflns_Friedel_coverage 0.000
_reflns_number_gt 2400
_reflns_number_total 3125
_reflns_threshold_expression 'I > 2\s(I)'
_cod_data_source_file NKU-FlexMOF-1a-C2H6.cif
_cod_data_source_block NKU-FlexMOF-1a-C2H6
_cod_original_cell_volume 1585.18(11)
_cod_database_code 4127290
_shelx_shelxl_version_number 2018/1
_shelx_space_group_comment
;
The symmetry employed for this shelxl refinement is uniquely defined
by the following loop, which should always be used as a source of
symmetry information in preference to the above space-group names.
They are only intended as comments.
;
_olex2_refinement_description
;
1. Fixed Uiso
 At 1.2 times of:
  All C(H) groups
2. Uiso/Uaniso restraints and constraints
C008 \\sim C009 \\sim C00A \\sim C00B \\sim C00C \\sim C00D \\sim C00E \\sim
C00F \\sim C00G \\sim C00H \\sim C00I \\sim C00J \\sim C00K \\sim C1 \\sim C2:
within 3.8A with sigma of 0.01 and sigma for terminal atoms of 0.05
Uanis(C1) \\sim Ueq, Uanis(C2) \\sim Ueq: with sigma of 0.01 and sigma for
terminal atoms of 0.01
3. Others
 Fixed Sof: C1(0.125) C2(0.125)
4.a Aromatic/amide H refined with riding coordinates:
 C00A(H00A), C00E(H00E), C00F(H00F), C00G(H00G), C00I(H00I), C00J(H00J)
;
_olex2_submission_special_instructions 'No special instructions were received'

loop_
_space_group_symop_operation_xyz
'x, y, z'
'-x, y+1/2, -z+1/2'
'-x, -y, -z'
'x, -y-1/2, z-1/2'

loop_
_atom_site_label
_atom_site_type_symbol
_atom_site_fract_x
_atom_site_fract_y
_atom_site_fract_z
_atom_site_U_iso_or_equiv
_atom_site_adp_type
_atom_site_occupancy
_atom_site_site_symmetry_order
_atom_site_calc_flag
_atom_site_refinement_flags_posn
_atom_site_refinement_flags_adp
_atom_site_refinement_flags_occupancy
Cu01 Cu 0.09163(7) -0.08987(8) 0.51119(6) 0.0369(4) Uani 1 1 d . . .
O002 O 0.0239(4) 0.3593(5) 0.1122(3) 0.0486(11) Uani 1 1 d . . .
O003 O 0.1833(4) 0.5074(5) 0.1300(3) 0.0530(12) Uani 1 1 d . . .
O004 O 0.1928(4) 0.0233(5) 0.4534(3) 0.0539(12) Uani 1 1 d . . .
O005 O 0.0305(4) 0.1705(5) 0.4269(4) 0.0525(11) Uani 1 1 d . . .
N006 N 0.7785(5) 0.2554(5) 0.4655(4) 0.0459(12) Uani 1 1 d . . .
F007 F 0.8029(5) 0.5936(5) 0.4470(6) 0.106(2) Uani 1 1 d . . .
C008 C 0.1396(6) 0.1280(7) 0.4215(4) 0.0457(13) Uani 1 1 d . U .
C009 C 0.1316(6) 0.4106(6) 0.1549(5) 0.0448(13) Uani 1 1 d . U .
C00A C 0.3501(5) 0.2322(6) 0.4074(5) 0.0470(12) Uani 1 1 d . U .
H00A H 0.398809 0.188491 0.459931 0.056 Uiso 1 1 calc R . .
C00B C 0.2058(5) 0.3521(7) 0.2445(5) 0.0470(12) Uani 1 1 d . U .
C00C C 0.2117(5) 0.2127(7) 0.3718(5) 0.0480(12) Uani 1 1 d . U .
C00D C 0.5595(5) 0.3412(7) 0.4026(5) 0.0479(12) Uani 1 1 d . U .
C00E C 0.1425(5) 0.2715(7) 0.2910(5) 0.0472(12) Uani 1 1 d . U .
H00E H 0.051519 0.256997 0.267088 0.057 Uiso 1 1 calc R . .
C00F C 0.6471(5) 0.2402(6) 0.4323(5) 0.0467(12) Uani 1 1 d . U .
H00F H 0.612505 0.157790 0.429016 0.056 Uiso 1 1 calc R . .
C00G C 0.3431(5) 0.3765(7) 0.2822(5) 0.0466(12) Uani 1 1 d . U .
H00G H 0.386258 0.432228 0.252416 0.056 Uiso 1 1 calc R . .
C00H C 0.4130(5) 0.3177(7) 0.3631(5) 0.0474(12) Uani 1 1 d . U .
C00I C 0.6121(6) 0.4629(7) 0.4070(5) 0.0554(14) Uani 1 1 d . U .
H00I H 0.557353 0.533415 0.386682 0.067 Uiso 1 1 calc R . .
C00J C 0.8288(6) 0.3735(7) 0.4698(6) 0.0561(15) Uani 1 1 d . U .
H00J H 0.920486 0.385158 0.491905 0.067 Uiso 1 1 calc R . .
C00K C 0.7483(6) 0.4770(7) 0.4423(6) 0.0590(15) Uani 1 1 d . U .
C1 C 0.724(10) 0.210(11) 0.696(7) 0.10(2) Uani 0.125 1 d . U P
C2 C 0.615(10) 0.222(10) 0.653(7) 0.095(17) Uani 0.125 1 d . U P

loop_
_atom_site_aniso_label
_atom_site_aniso_U_11
_atom_site_aniso_U_22
_atom_site_aniso_U_33
_atom_site_aniso_U_23
_atom_site_aniso_U_13
_atom_site_aniso_U_12
Cu01 0.0273(5) 0.0386(6) 0.0433(6) 0.0001(3) 0.0081(4) 0.0005(3)
O002 0.041(2) 0.056(3) 0.045(2) 0.011(2) 0.0061(17) -0.0053(18)
O003 0.042(2) 0.057(3) 0.053(3) 0.017(2) 0.0029(19) -0.0037(19)
O004 0.039(2) 0.061(3) 0.067(3) 0.017(2) 0.023(2) 0.0018(19)
O005 0.039(2) 0.057(3) 0.065(3) 0.017(2) 0.0200(19) 0.0020(18)
N006 0.029(2) 0.040(3) 0.066(3) -0.002(2) 0.009(2) 0.0026(18)
F007 0.057(3) 0.050(3) 0.198(8) -0.002(3) 0.017(4) -0.0129(19)
C008 0.034(2) 0.056(3) 0.044(3) 0.004(2) 0.006(2) -0.002(2)
C009 0.033(2) 0.056(3) 0.045(3) 0.002(2) 0.011(2) 0.005(2)
C00A 0.032(2) 0.053(2) 0.053(3) 0.009(2) 0.0089(19) -0.0002(19)
C00B 0.034(2) 0.053(3) 0.050(3) 0.007(2) 0.007(2) 0.001(2)
C00C 0.033(2) 0.055(3) 0.055(3) 0.004(2) 0.010(2) -0.002(2)
C00D 0.031(2) 0.050(3) 0.060(3) 0.005(2) 0.010(2) -0.0002(19)
C00E 0.031(2) 0.056(3) 0.053(3) 0.007(2) 0.008(2) 0.000(2)
C00F 0.032(2) 0.046(3) 0.061(3) 0.005(2) 0.010(2) -0.0018(19)
C00G 0.032(2) 0.053(3) 0.055(3) 0.008(2) 0.012(2) 0.0001(19)
C00H 0.0304(19) 0.052(2) 0.058(3) 0.007(2) 0.0102(19) -0.0005(18)
C00I 0.038(2) 0.050(3) 0.075(3) 0.006(3) 0.011(2) 0.004(2)
C00J 0.032(2) 0.052(3) 0.078(4) -0.003(3) 0.006(2) -0.004(2)
C00K 0.039(2) 0.048(3) 0.083(4) 0.002(3) 0.007(3) -0.002(2)
C1 0.10(2) 0.11(2) 0.10(2) 0.000(10) 0.031(11) -0.002(10)
C2 0.094(19) 0.096(19) 0.094(19) -0.002(10) 0.026(10) -0.001(10)

loop_
_atom_type_symbol
_atom_type_description
_atom_type_scat_dispersion_real
_atom_type_scat_dispersion_imag
_atom_type_scat_source
C C 0.0181 0.0091 'International Tables Vol C Tables 4.2.6.8 and 6.1.1.4'
H H 0.0000 0.0000 'International Tables Vol C Tables 4.2.6.8 and 6.1.1.4'
Cu Cu -1.9646 0.5888 'International Tables Vol C Tables 4.2.6.8 and 6.1.1.4'
F F 0.0727 0.0534 'International Tables Vol C Tables 4.2.6.8 and 6.1.1.4'
N N 0.0311 0.0180 'International Tables Vol C Tables 4.2.6.8 and 6.1.1.4'
O O 0.0492 0.0322 'International Tables Vol C Tables 4.2.6.8 and 6.1.1.4'

loop_
_geom_angle_atom_site_label_1
_geom_angle_atom_site_label_2
_geom_angle_atom_site_label_3
_geom_angle
_geom_angle_site_symmetry_1
_geom_angle_site_symmetry_3
O002 Cu01 Cu01 81.09(14) 2_545 3_556
O002 Cu01 N006 97.1(2) 2_545 3_656
O003 Cu01 Cu01 87.22(14) 4_566 3_556
O003 Cu01 O002 168.15(19) 4_566 2_545
O003 Cu01 O005 88.2(2) 4_566 3_556
O003 Cu01 N006 94.7(2) 4_566 3_656
O004 Cu01 Cu01 88.93(14) . 3_556
O004 Cu01 O002 90.3(2) . 2_545
O004 Cu01 O003 87.6(2) . 4_566
O004 Cu01 O005 167.8(2) . 3_556
O004 Cu01 N006 99.1(2) . 3_656
O005 Cu01 Cu01 79.43(14) 3_556 3_556
O005 Cu01 O002 91.5(2) 3_556 2_545
O005 Cu01 N006 92.6(2) 3_556 3_656
N006 Cu01 Cu01 171.76(15) 3_656 3_556
C009 O002 Cu01 126.0(4) . 2
C009 O003 Cu01 119.0(4) . 4_565
C008 O004 Cu01 117.3(4) . .
C008 O005 Cu01 127.5(4) . 3_556
C00F N006 Cu01 119.9(4) . 3_656
C00F N006 C00J 118.7(5) . .
C00J N006 Cu01 120.5(4) . 3_656
O004 C008 C00C 118.2(5) . .
O005 C008 O004 126.6(6) . .
O005 C008 C00C 115.2(6) . .
O002 C009 O003 126.6(6) . .
O002 C009 C00B 116.9(6) . .
O003 C009 C00B 116.5(5) . .
C00C C00A H00A 120.4 . .
C00H C00A H00A 120.4 . .
C00H C00A C00C 119.2(6) . .
C00E C00B C009 120.7(5) . .
C00E C00B C00G 119.3(6) . .
C00G C00B C009 120.0(6) . .
C00A C00C C008 120.4(6) . .
C00E C00C C008 119.8(5) . .
C00E C00C C00A 119.8(6) . .
C00F C00D C00H 120.8(6) . .
C00I C00D C00F 117.9(5) . .
C00I C00D C00H 121.3(6) . .
C00B C00E H00E 119.5 . .
C00C C00E C00B 121.1(5) . .
C00C C00E H00E 119.5 . .
N006 C00F C00D 123.2(6) . .
N006 C00F H00F 118.4 . .
C00D C00F H00F 118.4 . .
C00B C00G H00G 120.0 . .
C00H C00G C00B 119.9(6) . .
C00H C00G H00G 120.0 . .
C00A C00H C00D 119.2(6) . .
C00G C00H C00A 120.6(5) . .
C00G C00H C00D 120.2(6) . .
C00D C00I H00I 121.0 . .
C00K C00I C00D 118.1(6) . .
C00K C00I H00I 121.0 . .
N006 C00J H00J 119.4 . .
N006 C00J C00K 121.1(5) . .
C00K C00J H00J 119.4 . .
F007 C00K C00I 119.8(7) . .
F007 C00K C00J 119.2(6) . .
C00J C00K C00I 121.0(6) . .

loop_
_geom_bond_atom_site_label_1
_geom_bond_atom_site_label_2
_geom_bond_distance
_geom_bond_site_symmetry_2
Cu01 Cu01 2.6383(15) 3_556
Cu01 O002 1.980(4) 2_545
Cu01 O003 1.972(4) 4_566
Cu01 O004 1.956(4) .
Cu01 O005 1.979(4) 3_556
Cu01 N006 2.167(5) 3_656
O002 C009 1.248(7) .
O003 C009 1.256(8) .
O004 C008 1.259(8) .
O005 C008 1.252(8) .
N006 C00F 1.333(7) .
N006 C00J 1.336(9) .
F007 C00K 1.339(9) .
C008 C00C 1.499(9) .
C009 C00B 1.484(9) .
C00A H00A 0.9300 .
C00A C00C 1.410(7) .
C00A C00H 1.391(9) .
C00B C00E 1.383(9) .
C00B C00G 1.410(7) .
C00C C00E 1.372(9) .
C00D C00F 1.386(9) .
C00D C00H 1.500(7) .
C00D C00I 1.380(10) .
C00E H00E 0.9300 .
C00F H00F 0.9300 .
C00G H00G 0.9300 .
C00G C00H 1.375(9) .
C00I H00I 0.9300 .
C00I C00K 1.381(8) .
C00J H00J 0.9300 .
C00J C00K 1.361(10) .
C1 C2 1.15(12) .
